data_1556367
loop_
_publ_author_name
'Feng, Chao'
'Loh, Teck-Peng'

_publ_section_title
;
 Copper-catalyzed olefinic trifluoromethylation of enamides at room
 temperature
;
_journal_issue 12
_journal_name_full 'Chemical Science'
_journal_page_first 3458
_journal_paper_doi 10.1039/c2sc21164e
_journal_volume 3
_journal_year 2012
_chemical_formula_moiety 'C12 H9 F3 N2 O'
_chemical_formula_sum 'C12 H9 F3 N2 O'
_chemical_formula_weight 254.21
_space_group_IT_number 14
_space_group_name_Hall '-P 2yn'
_space_group_name_H-M_alt 'P 1 21/n 1'
_symmetry_cell_setting monoclinic
_symmetry_space_group_name_H-M 'P 1 21/n 1'
_atom_sites_solution_hydrogens geom
_atom_sites_solution_primary direct
_atom_sites_solution_secondary difmap
_audit_creation_method SHELXL-97
_cell_angle_alpha 90.00
_cell_angle_beta 95.4600(10)
_cell_angle_gamma 90.00
_cell_formula_units_Z 4
_cell_length_a 6.2648(2)
_cell_length_b 8.9839(3)
_cell_length_c 20.5622(5)
_cell_measurement_reflns_used 3207
_cell_measurement_temperature 103(2)
_cell_measurement_theta_max 29.61
_cell_measurement_theta_min 3.02
_cell_volume 1152.04(6)
_computing_cell_refinement 'Bruker SAINT'
_computing_data_collection 'Bruker APEX2'
_computing_data_reduction 'Bruker SAINT'
_computing_molecular_graphics 'Bruker SHELXTL'
_computing_publication_material 'Bruker SHELXTL'
_computing_structure_refinement 'SHELXL-97 (Sheldrick, 2008)'
_computing_structure_solution 'SHELXS-97 (Sheldrick, 2008)'
_diffrn_ambient_temperature 103(2)
_diffrn_measured_fraction_theta_full 0.982
_diffrn_measured_fraction_theta_max 0.982
_diffrn_measurement_device_type 'Bruker APEX-II CCD'
_diffrn_measurement_method '\f and \w scans'
_diffrn_radiation_monochromator graphite
_diffrn_radiation_source 'fine-focus sealed tube'
_diffrn_radiation_type MoK\a
_diffrn_radiation_wavelength 0.71073
_diffrn_reflns_av_R_equivalents 0.0299
_diffrn_reflns_av_sigmaI/netI 0.0346
_diffrn_reflns_limit_h_max 8
_diffrn_reflns_limit_h_min -6
_diffrn_reflns_limit_k_max 12
_diffrn_reflns_limit_k_min -12
_diffrn_reflns_limit_l_max 28
_diffrn_reflns_limit_l_min -28
_diffrn_reflns_number 9979
_diffrn_reflns_theta_full 29.64
_diffrn_reflns_theta_max 29.64
_diffrn_reflns_theta_min 1.99
_exptl_absorpt_coefficient_mu 0.128
_exptl_absorpt_correction_T_max 0.9873
_exptl_absorpt_correction_T_min 0.9504
_exptl_absorpt_correction_type multi-scan
_exptl_absorpt_process_details sadabs
_exptl_crystal_colour colourless
_exptl_crystal_density_diffrn 1.466
_exptl_crystal_density_method 'not measured'
_exptl_crystal_description plate
_exptl_crystal_F_000 520
_exptl_crystal_size_max 0.40
_exptl_crystal_size_mid 0.38
_exptl_crystal_size_min 0.10
_refine_diff_density_max 0.436
_refine_diff_density_min -0.477
_refine_diff_density_rms 0.107
_refine_ls_extinction_method none
_refine_ls_goodness_of_fit_ref 1.088
_refine_ls_hydrogen_treatment constr
_refine_ls_matrix_type full
_refine_ls_number_parameters 164
_refine_ls_number_reflns 3206
_refine_ls_number_restraints 0
_refine_ls_restrained_S_all 1.088
_refine_ls_R_factor_all 0.0588
_refine_ls_R_factor_gt 0.0454
_refine_ls_shift/su_max 0.001
_refine_ls_shift/su_mean 0.000
_refine_ls_structure_factor_coef Fsqd
_refine_ls_weighting_details 'calc w=1/[\s^2^(Fo^2^)+(0.0772P)^2^+0.3540P] where P=(Fo^2^+2Fc^2^)/3'
_refine_ls_weighting_scheme calc
_refine_ls_wR_factor_gt 0.1258
_refine_ls_wR_factor_ref 0.1427
_reflns_number_gt 2565
_reflns_number_total 3206
_reflns_threshold_expression >2sigma(I)
_cod_data_source_file c2sc21164e.txt
_cod_data_source_block ltp230s
_cod_depositor_comments
;
The following automatic conversions were performed:

data item '_symmetry_cell_setting' value 'Monoclinic' was changed to
'monoclinic' in accordance with the
/home/saulius/struct/COD-crude-data/automatic-downloads/DataCite-retrospective/RSC/depositions/lib/dictionaries/cif_core.dic
dictionary named 'cif_core.dic' version 2.4.2 last updated on
2011-04-26.

Automatic conversion script
Id: cif_fix_values 6909 2019-04-08 15:41:33Z antanas 
;
_cod_original_sg_symbol_H-M P2(1)/n
_cod_database_code 1556367

loop_
_symmetry_equiv_pos_as_xyz
'x, y, z'
'-x+1/2, y+1/2, -z+1/2'
'-x, -y, -z'
'x-1/2, -y-1/2, z-1/2'

loop_
_atom_site_label
_atom_site_type_symbol
_atom_site_fract_x
_atom_site_fract_y
_atom_site_fract_z
_atom_site_U_iso_or_equiv
_atom_site_adp_type
_atom_site_occupancy
_atom_site_symmetry_multiplicity
_atom_site_calc_flag
_atom_site_refinement_flags
C1 C 0.2335(2) 0.39184(18) 0.50488(7) 0.0204(3) Uani 1 1 d .
C2 C 0.1971(2) 0.26999(17) 0.45906(7) 0.0170(3) Uani 1 1 d .
C3 C 0.3519(2) 0.23627(18) 0.41714(7) 0.0183(3) Uani 1 1 d .
H3 H 0.4829 0.2902 0.4194 0.022 Uiso 1 1 calc R
C4 C 0.3119(2) 0.12253(17) 0.37190(7) 0.0160(3) Uani 1 1 d .
H4 H 0.4169 0.0979 0.3432 0.019 Uiso 1 1 calc R
C5 C 0.1197(2) 0.04446(16) 0.36818(6) 0.0129(3) Uani 1 1 d .
C6 C -0.0345(2) 0.07951(17) 0.41052(6) 0.0156(3) Uani 1 1 d .
H6 H -0.1663 0.0266 0.4078 0.019 Uiso 1 1 calc R
C7 C 0.0046(2) 0.19126(17) 0.45643(7) 0.0174(3) Uani 1 1 d .
H7 H -0.0987 0.2141 0.4859 0.021 Uiso 1 1 calc R
C8 C 0.0742(2) -0.07143(16) 0.31670(6) 0.0130(3) Uani 1 1 d .
C9 C -0.2167(2) -0.12712(16) 0.22932(6) 0.0141(3) Uani 1 1 d .
C10 C -0.4101(2) -0.05861(18) 0.19257(7) 0.0202(3) Uani 1 1 d .
H10A H -0.4505 -0.1166 0.1529 0.030 Uiso 1 1 calc R
H10B H -0.3771 0.0438 0.1805 0.030 Uiso 1 1 calc R
H10C H -0.5292 -0.0582 0.2202 0.030 Uiso 1 1 calc R
C11 C 0.1903(2) -0.19499(17) 0.31136(7) 0.0162(3) Uani 1 1 d .
H11 H 0.1581 -0.2544 0.2735 0.019 Uiso 1 1 calc R
C12 C 0.3654(2) -0.24708(17) 0.35966(7) 0.0177(3) Uani 1 1 d .
F1 F 0.34693(16) -0.20723(13) 0.42141(4) 0.0292(3) Uani 1 1 d .
F2 F 0.56102(16) -0.19954(15) 0.34693(5) 0.0346(3) Uani 1 1 d .
F3 F 0.37573(19) -0.39568(12) 0.35864(6) 0.0387(3) Uani 1 1 d .
N1 N 0.2606(2) 0.48905(18) 0.54043(7) 0.0274(3) Uani 1 1 d .
N2 N -0.10356(19) -0.03474(13) 0.27300(5) 0.0139(3) Uani 1 1 d .
H2 H -0.1475 0.0582 0.2737 0.017 Uiso 1 1 calc R
O1 O -0.16531(17) -0.25693(12) 0.22118(5) 0.0172(2) Uani 1 1 d .

loop_
_atom_site_aniso_label
_atom_site_aniso_U_11
_atom_site_aniso_U_22
_atom_site_aniso_U_33
_atom_site_aniso_U_23
_atom_site_aniso_U_13
_atom_site_aniso_U_12
C1 0.0191(7) 0.0195(8) 0.0214(7) -0.0040(6) -0.0041(5) 0.0034(6)
C2 0.0204(7) 0.0138(7) 0.0156(6) -0.0023(5) -0.0042(5) 0.0028(6)
C3 0.0150(7) 0.0162(7) 0.0229(7) -0.0018(6) -0.0028(5) -0.0018(6)
C4 0.0151(7) 0.0145(7) 0.0184(6) -0.0014(5) 0.0021(5) -0.0005(5)
C5 0.0151(6) 0.0101(6) 0.0130(6) 0.0003(5) -0.0007(5) 0.0000(5)
C6 0.0156(7) 0.0142(7) 0.0171(6) 0.0012(5) 0.0017(5) -0.0006(5)
C7 0.0190(7) 0.0179(7) 0.0154(6) 0.0000(5) 0.0026(5) 0.0022(6)
C8 0.0133(6) 0.0121(6) 0.0134(5) 0.0011(5) 0.0011(5) -0.0028(5)
C9 0.0171(7) 0.0117(6) 0.0135(5) 0.0000(5) 0.0017(5) -0.0015(5)
C10 0.0221(7) 0.0155(7) 0.0214(7) -0.0031(6) -0.0062(5) 0.0026(6)
C11 0.0156(7) 0.0141(7) 0.0186(6) -0.0018(5) -0.0001(5) -0.0003(5)
C12 0.0167(7) 0.0151(7) 0.0212(7) -0.0005(5) 0.0015(5) 0.0016(6)
F1 0.0316(6) 0.0372(6) 0.0184(4) 0.0025(4) 0.0003(4) 0.0145(5)
F2 0.0150(5) 0.0541(8) 0.0343(5) 0.0132(5) 0.0008(4) -0.0010(5)
F3 0.0413(6) 0.0151(5) 0.0548(7) -0.0016(5) -0.0208(5) 0.0083(5)
N1 0.0243(7) 0.0260(8) 0.0302(7) -0.0105(6) -0.0063(5) 0.0046(6)
N2 0.0165(6) 0.0081(5) 0.0167(5) -0.0007(4) -0.0016(4) 0.0006(4)
O1 0.0195(5) 0.0110(5) 0.0209(5) -0.0034(4) 0.0002(4) -0.0003(4)

loop_
_atom_type_symbol
_atom_type_description
_atom_type_scat_dispersion_real
_atom_type_scat_dispersion_imag
_atom_type_scat_source
C C 0.0033 0.0016 'International Tables Vol C Tables 4.2.6.8 and 6.1.1.4'
H H 0.0000 0.0000 'International Tables Vol C Tables 4.2.6.8 and 6.1.1.4'
N N 0.0061 0.0033 'International Tables Vol C Tables 4.2.6.8 and 6.1.1.4'
O O 0.0106 0.0060 'International Tables Vol C Tables 4.2.6.8 and 6.1.1.4'
F F 0.0171 0.0103 'International Tables Vol C Tables 4.2.6.8 and 6.1.1.4'

loop_
_geom_angle_atom_site_label_1
_geom_angle_atom_site_label_2
_geom_angle_atom_site_label_3
_geom_angle
N1 C1 C2 179.10(18)
C3 C2 C7 121.12(13)
C3 C2 C1 119.49(14)
C7 C2 C1 119.36(13)
C4 C3 C2 118.92(14)
C4 C3 H3 120.5
C2 C3 H3 120.5
C3 C4 C5 120.56(13)
C3 C4 H4 119.7
C5 C4 H4 119.7
C4 C5 C6 119.94(13)
C4 C5 C8 119.80(12)
C6 C5 C8 120.18(12)
C7 C6 C5 120.06(13)
C7 C6 H6 120.0
C5 C6 H6 120.0
C6 C7 C2 119.38(13)
C6 C7 H7 120.3
C2 C7 H7 120.3
C11 C8 N2 123.20(13)
C11 C8 C5 124.64(12)
N2 C8 C5 112.14(12)
O1 C9 N2 122.68(13)
O1 C9 C10 122.17(13)
N2 C9 C10 115.15(13)
C9 C10 H10A 109.5
C9 C10 H10B 109.5
H10A C10 H10B 109.5
C9 C10 H10C 109.5
H10A C10 H10C 109.5
H10B C10 H10C 109.5
C8 C11 C12 125.46(13)
C8 C11 H11 117.3
C12 C11 H11 117.3
F1 C12 F3 106.95(13)
F1 C12 F2 105.23(12)
F3 C12 F2 105.50(13)
F1 C12 C11 115.27(12)
F3 C12 C11 109.77(12)
F2 C12 C11 113.46(12)
C9 N2 C8 127.41(13)
C9 N2 H2 116.3
C8 N2 H2 116.3

loop_
_geom_bond_atom_site_label_1
_geom_bond_atom_site_label_2
_geom_bond_distance
C1 N1 1.141(2)
C1 C2 1.448(2)
C2 C3 1.391(2)
C2 C7 1.395(2)
C3 C4 1.388(2)
C3 H3 0.9500
C4 C5 1.390(2)
C4 H4 0.9500
C5 C6 1.3962(19)
C5 C8 1.4927(18)
C6 C7 1.384(2)
C6 H6 0.9500
C7 H7 0.9500
C8 C11 1.338(2)
C8 N2 1.4020(17)
C9 O1 1.2255(18)
C9 N2 1.3699(18)
C9 C10 1.498(2)
C10 H10A 0.9800
C10 H10B 0.9800
C10 H10C 0.9800
C11 C12 1.483(2)
C11 H11 0.9500
C12 F1 1.3348(17)
C12 F3 1.3368(18)
C12 F2 1.3469(18)
N2 H2 0.8800
